data_4315288
loop_
_publ_author_name
'Ana M. Pizarro'
'Michael Melchart'
'Abraha Habtemariam'
'Luca Salassa'
'Francesca P. A. Fabbiani'
'Simon Parsons'
'Peter J. Sadler'

_publ_contact_author_email F.P.A.Fabbiani@ed.ac.uk
_publ_contact_author_name 'Francesca P. A. Fabbiani'
_publ_section_title
;
 Controlling the Reactivity of Ruthenium(II) Arene Complexes by Tether
 Ring-Opening
;
_journal_name_full 'Inorganic Chemistry'
_journal_page_first 3310
_journal_page_last 3319
_journal_paper_doi 10.1021/ic902243q
_journal_volume 49
_journal_year 2010
_chemical_compound_source 'M. Melchart'
_chemical_formula_moiety 'C12 H12 Cl3 N1 Ru1'
_chemical_formula_sum 'C12 H12 Cl3 N Ru'
_chemical_formula_weight 377.66
_space_group_IT_number 14
_symmetry_cell_setting monoclinic
_symmetry_space_group_name_Hall '-P 2yn'
_symmetry_space_group_name_H-M 'P 1 21/n 1'
_atom_sites_solution_hydrogens mixed
_atom_sites_solution_primary direct
_audit_creation_date 04-11-19
_audit_creation_method CRYSTALS_ver_12.39
_cell_angle_alpha 90
_cell_angle_beta 110.648(2)
_cell_angle_gamma 90
_cell_formula_units_Z 4
_cell_length_a 13.1377(4)
_cell_length_b 6.8928(2)
_cell_length_c 15.0526(5)
_cell_measurement_reflns_used 6510
_cell_measurement_temperature 150
_cell_measurement_theta_max 61
_cell_measurement_theta_min 3
_cell_volume 1275.54(7)
_computing_cell_refinement 'SAINT (Siemens ,1995)'
_computing_data_collection 'SMART (Siemens, 1993)'
_computing_data_reduction 'SAINT (Siemens ,1995)'
_computing_molecular_graphics 'CAMERON (Watkin et al 1996)'
_computing_publication_material 'CRYSTALS, XCIF, PLATON, ENCIFER'
_computing_structure_refinement 'CRYSTALS (Betteridge et al 2003)'
_computing_structure_solution 'SIR92 (Altomare et al, 1994)'
_diffrn_ambient_temperature 150
_diffrn_measured_fraction_theta_full 0.997
_diffrn_measured_fraction_theta_max 0.959
_diffrn_measurement_device_type 'Bruker SMART'
_diffrn_measurement_method '\f & \w scans'
_diffrn_radiation_monochromator graphite
_diffrn_radiation_type 'Mo K\a'
_diffrn_radiation_wavelength 0.71073
_diffrn_reflns_av_R_equivalents 0.041
_diffrn_reflns_limit_h_max 18
_diffrn_reflns_limit_h_min -18
_diffrn_reflns_limit_k_max 9
_diffrn_reflns_limit_k_min -9
_diffrn_reflns_limit_l_max 21
_diffrn_reflns_limit_l_min -21
_diffrn_reflns_number 16795
_diffrn_reflns_theta_full 28.370
_diffrn_reflns_theta_max 30.505
_diffrn_reflns_theta_min 2.554
_diffrn_standards_number 0
_exptl_absorpt_coefficient_mu 1.831
_exptl_absorpt_correction_T_max 0.64
_exptl_absorpt_correction_T_min 0.50
_exptl_absorpt_correction_type multi-scan
_exptl_absorpt_process_details 'SADABS version 2004/1'
_exptl_crystal_colour red
_exptl_crystal_density_diffrn 1.966
_exptl_crystal_description block
_exptl_crystal_F_000 744
_exptl_crystal_recrystallization_method 'Evaporation of concentrated HCl solution.'
_exptl_crystal_size_max 0.61
_exptl_crystal_size_mid 0.49
_exptl_crystal_size_min 0.24
_refine_diff_density_max 0.61
_refine_diff_density_min -0.65
_refine_ls_extinction_coef 39(4)
_refine_ls_extinction_method 'Larson 1970 Crystallographic Computing eq 22'
_refine_ls_goodness_of_fit_ref 1.0634
_refine_ls_hydrogen_treatment mixed
_refine_ls_matrix_type full
_refine_ls_number_parameters 164
_refine_ls_number_reflns 3556
_refine_ls_number_restraints 20
_refine_ls_R_factor_all 0.0260
_refine_ls_R_factor_gt 0.0235
_refine_ls_shift/su_max 0.001722
_refine_ls_structure_factor_coef Fsqd
_refine_ls_weighting_details
;
 p=P(6)*max(Fo^2^,0) + (1-P(6))Fc^2^ 
 Method = SHELXL 97 (Sheldrick, 1997) 
 W = 1. / [Sigma^2^(F*)+(P(1)p)^2^+P(2)p+P(4)+P(5)Sin(theta) ] 
 P(i) are: 
 0.144E-01 0.438E-01 0.00 0.00 0.00 0.333 
;
_refine_ls_weighting_scheme calc
_refine_ls_wR_factor_all 0.0618
_refine_ls_wR_factor_gt 0.0603
_refine_ls_wR_factor_ref 0.0603
_reflns_limit_h_max 17
_reflns_limit_h_min -18
_reflns_limit_k_max 9
_reflns_limit_k_min 0
_reflns_limit_l_max 21
_reflns_limit_l_min 0
_reflns_number_gt 3556
_reflns_number_total 3743
_reflns_threshold_expression I>2.00u(I)
_oxford_diffrn_Wilson_B_factor 0.00
_oxford_diffrn_Wilson_scale 0.00
_oxford_refine_ls_scale 0.4580(6)
_oxford_structure_analysis_title 'rumm34 in P2(1)/n'
_cod_data_source_file ic902243q_si_002_3.cif
_cod_data_source_block CRYSTALS_cif
_cod_depositor_comments
;
The following automatic conversions were performed:

'_symmetry_cell_setting' value 'Monoclinic' changed to 'monoclinic'
according to the built-in table from CIF Core dictionary named
'cif_core.dic' version 2.4.1 from 2010-06-29.

Automatic conversion script
Id: cif_fix_values 1646 2011-03-28 12:23:43Z adriana 

The following automatic conversions were performed:

'_atom_sites_solution_hydrogens' value 'difmap + geom' was changed to
'mixed'.

Automatic conversion script
Id: cif_fix_values 6452 2018-10-05 10:23:21Z andrius 
;
_cod_original_sg_symbol_H-M 'P 1 21/n 1 '
_cod_original_formula_sum 'C12 H12 Cl3 N1 Ru1'
_cod_database_code 4315288

loop_
_symmetry_equiv_pos_as_xyz
x,y,z
-x,-y,-z
-x+1/2,y+1/2,-z+1/2
x+1/2,-y+1/2,z+1/2

loop_
_atom_site_label
_atom_site_type_symbol
_atom_site_fract_x
_atom_site_fract_y
_atom_site_fract_z
_atom_site_U_iso_or_equiv
_atom_site_occupancy
_atom_site_adp_type
_atom_site_refinement_flags_posn
_atom_site_refinement_flags_adp
_atom_site_refinement_flags_occupancy
_atom_site_disorder_assembly
_atom_site_disorder_group
_atom_site_attached_hydrogens
C1 C -0.03309(14) 0.1319(3) 0.33162(12) 0.0158 1.0000 Uani D . . . . .
C2 C -0.05028(16) 0.2438(3) 0.40186(13) 0.0188 1.0000 Uani . . . . . .
C3 C 0.03077(17) 0.2561(3) 0.49070(14) 0.0218 1.0000 Uani . . . . . .
C4 C 0.12768(17) 0.1563(3) 0.50870(14) 0.0224 1.0000 Uani . . . . . .
C5 C 0.14304(15) 0.0410(3) 0.43857(13) 0.0188 1.0000 Uani . . . . . .
C6 C 0.06325(14) 0.0279(3) 0.34833(12) 0.0154 1.0000 Uani . . . . . .
C7 C 0.08770(13) -0.1006(3) 0.27893(12) 0.0149 1.0000 Uani . . . . . .
C8 C 0.12133(14) -0.2966(3) 0.30654(13) 0.0178 1.0000 Uani . . . . . .
C9 C 0.14722(14) -0.4244(3) 0.24457(14) 0.0206 1.0000 Uani . . . . . .
C10 C 0.13857(15) -0.3594(3) 0.15197(15) 0.0225 1.0000 Uani . . . . . .
C11 C 0.10691(15) -0.1675(3) 0.12361(14) 0.0200 1.0000 Uani . . . . . .
C12 C 0.08069(14) -0.0385(3) 0.18691(13) 0.0169 1.0000 Uani . . . . . .
Cl1 Cl -0.16439(4) -0.14643(7) 0.05050(3) 0.0212 1.0000 Uani . . . . . .
Cl2 Cl -0.13904(4) -0.35425(7) 0.25616(3) 0.0196 1.0000 Uani . . . . . .
Cl3 Cl -0.07933(4) -0.60489(7) 0.09143(3) 0.0192 1.0000 Uani . . . . . .
Ru1 Ru -0.013928(10) -0.30300(2) 0.171320(9) 0.0133 1.0000 Uani . . . . . .
N1 N -0.12205(12) 0.1240(2) 0.23949(11) 0.0169 1.0000 Uani D . . . . .
H11 H -0.1177(7) 0.2090(17) 0.1987(5) 0.0260 1.0000 Uiso D . . . . .
H12 H -0.1860(5) 0.142(2) 0.2421(2) 0.0260 1.0000 Uiso D . . . . .
H13 H -0.1278(9) 0.0152(12) 0.2100(6) 0.0260 1.0000 Uiso D . . . . .
H21 H -0.1204 0.3149 0.3884 0.0233 1.0000 Uiso . . . . . .
H31 H 0.0192 0.3362 0.5417 0.0269 1.0000 Uiso . . . . . .
H41 H 0.1869 0.1672 0.5724 0.0262 1.0000 Uiso . . . . . .
H51 H 0.2123 -0.0335 0.4530 0.0222 1.0000 Uiso . . . . . .
H81 H 0.1266 -0.3431 0.3709 0.0208 1.0000 Uiso . . . . . .
H91 H 0.1714 -0.5598 0.2651 0.0243 1.0000 Uiso . . . . . .
H101 H 0.1548 -0.4505 0.1070 0.0276 1.0000 Uiso . . . . . .
H111 H 0.1030 -0.1217 0.0595 0.0252 1.0000 Uiso . . . . . .
H121 H 0.0572 0.0972 0.1661 0.0206 1.0000 Uiso . . . . . .

loop_
_atom_site_aniso_label
_atom_site_aniso_U_11
_atom_site_aniso_U_22
_atom_site_aniso_U_33
_atom_site_aniso_U_23
_atom_site_aniso_U_13
_atom_site_aniso_U_12
C1 0.0171(7) 0.0153(8) 0.0147(7) 0.0011(6) 0.0056(6) -0.0003(7)
C2 0.0224(8) 0.0155(8) 0.0203(8) 0.0002(7) 0.0096(7) 0.0022(7)
C3 0.0298(10) 0.0178(9) 0.0196(8) -0.0037(7) 0.0111(7) -0.0005(8)
C4 0.0253(9) 0.0236(10) 0.0166(8) -0.0036(7) 0.0053(7) -0.0027(8)
C5 0.0169(8) 0.0219(9) 0.0168(8) -0.0015(7) 0.0049(6) -0.0004(7)
C6 0.0155(7) 0.0160(8) 0.0156(7) -0.0003(6) 0.0067(6) -0.0012(6)
C7 0.0108(6) 0.0179(8) 0.0155(7) -0.0027(6) 0.0041(6) -0.0017(6)
C8 0.0139(7) 0.0220(10) 0.0160(8) 0.0004(7) 0.0032(6) 0.0030(7)
C9 0.0146(7) 0.0221(10) 0.0238(9) -0.0027(7) 0.0050(7) 0.0054(7)
C10 0.0156(8) 0.0285(10) 0.0258(9) -0.0062(8) 0.0102(7) 0.0014(8)
C11 0.0157(8) 0.0276(10) 0.0198(8) -0.0025(7) 0.0100(7) -0.0043(7)
C12 0.0146(7) 0.0196(9) 0.0173(8) -0.0020(7) 0.0066(6) -0.0043(7)
Cl1 0.01900(19) 0.0189(2) 0.0205(2) 0.00321(16) 0.00063(16) -0.00051(16)
Cl2 0.01730(18) 0.0231(2) 0.0215(2) 0.00089(17) 0.01088(16) -0.00068(17)
Cl3 0.0238(2) 0.0158(2) 0.01803(19) -0.00199(15) 0.00741(16) -0.00096(16)
Ru1 0.01215(7) 0.01468(9) 0.01328(8) -0.00026(5) 0.00482(5) 0.00034(5)
N1 0.0143(6) 0.0185(8) 0.0178(7) 0.0006(6) 0.0057(5) 0.0021(6)

loop_
_atom_type_symbol
_atom_type_scat_dispersion_real
_atom_type_scat_dispersion_imag
_atom_type_scat_Cromer_Mann_a1
_atom_type_scat_Cromer_Mann_b1
_atom_type_scat_Cromer_Mann_a2
_atom_type_scat_Cromer_Mann_b2
_atom_type_scat_Cromer_Mann_a3
_atom_type_scat_Cromer_Mann_b3
_atom_type_scat_Cromer_Mann_a4
_atom_type_scat_Cromer_Mann_b4
_atom_type_scat_Cromer_Mann_c
_atom_type_scat_source
C 0.0033 0.0016 2.3100 20.8439 1.0200 10.2075 1.5886 0.5687 0.8650 51.6512 0.2156 'International Tables Vol C 4.2.6.8 and 6.1.1.4'
H 0.0000 0.0000 0.4930 10.5109 0.3229 26.1257 0.1402 3.1424 0.0408 57.7998 0.0030 'International Tables Vol C 4.2.6.8 and 6.1.1.4'
N 0.0061 0.0033 12.2126 0.0057 3.1322 9.8933 2.0125 28.9975 1.1663 0.5826 -11.5290 'International Tables Vol C 4.2.6.8 and 6.1.1.4'
Cl 0.1484 0.1585 11.4604 0.0104 7.1964 1.1662 6.2556 18.5194 1.6455 47.7784 -9.5574 'International Tables Vol C 4.2.6.8 and 6.1.1.4'
Ru -1.2594 0.8363 19.2674 0.8085 12.9182 8.4347 4.8634 24.7997 1.5676 94.2928 5.3787 'International Tables Vol C 4.2.6.8 and 6.1.1.4'

loop_
_geom_angle_atom_site_label_1
_geom_angle_site_symmetry_1
_geom_angle_atom_site_label_2
_geom_angle_site_symmetry_2
_geom_angle_atom_site_label_3
_geom_angle_site_symmetry_3
_geom_angle
_geom_angle_publ_flag
C2 . C1 . C6 . 121.82(16) yes
C2 . C1 . N1 . 116.81(16) yes
C6 . C1 . N1 . 121.36(15) yes
C1 . C2 . C3 . 119.45(17) yes
C1 . C2 . H21 . 120.260 no
C3 . C2 . H21 . 120.292 no
C2 . C3 . C4 . 119.84(18) yes
C2 . C3 . H31 . 120.057 no
C4 . C3 . H31 . 120.106 no
C3 . C4 . C5 . 120.23(18) yes
C3 . C4 . H41 . 119.936 no
C5 . C4 . H41 . 119.829 no
C4 . C5 . C6 . 121.02(18) yes
C4 . C5 . H51 . 119.500 no
C6 . C5 . H51 . 119.481 no
C1 . C6 . C5 . 117.61(16) yes
C1 . C6 . C7 . 125.77(16) yes
C5 . C6 . C7 . 116.60(16) yes
C6 . C7 . C8 . 118.50(15) yes
C6 . C7 . C12 . 123.28(17) yes
C8 . C7 . C12 . 118.22(16) yes
C6 . C7 . Ru1 . 132.05(12) yes
C8 . C7 . Ru1 . 70.20(10) yes
C12 . C7 . Ru1 . 70.07(10) yes
C7 . C8 . C9 . 121.19(17) yes
C7 . C8 . Ru1 . 71.49(10) yes
C9 . C8 . Ru1 . 71.15(11) yes
C7 . C8 . H81 . 119.425 no
C9 . C8 . H81 . 119.380 no
Ru1 . C8 . H81 . 130.799 no
C8 . C9 . C10 . 119.65(19) yes
C8 . C9 . Ru1 . 71.14(10) yes
C10 . C9 . Ru1 . 69.97(10) yes
C8 . C9 . H91 . 120.283 no
C10 . C9 . H91 . 120.071 no
Ru1 . C9 . H91 . 131.409 no
C9 . C10 . C11 . 120.23(18) yes
C9 . C10 . Ru1 . 71.55(10) yes
C11 . C10 . Ru1 . 71.48(10) yes
C9 . C10 . H101 . 120.022 no
C11 . C10 . H101 . 119.748 no
Ru1 . C10 . H101 . 129.337 no
C10 . C11 . C12 . 119.80(18) yes
C10 . C11 . Ru1 . 70.59(11) yes
C12 . C11 . Ru1 . 70.81(10) yes
C10 . C11 . H111 . 119.938 no
C12 . C11 . H111 . 120.259 no
Ru1 . C11 . H111 . 131.377 no
C11 . C12 . C7 . 120.89(18) yes
C11 . C12 . Ru1 . 70.70(11) yes
C7 . C12 . Ru1 . 71.97(10) yes
C11 . C12 . H121 . 119.553 no
C7 . C12 . H121 . 119.558 no
Ru1 . C12 . H121 . 130.533 no
C7 . Ru1 . C9 . 68.99(7) yes
C7 . Ru1 . C8 . 38.31(7) yes
C9 . Ru1 . C8 . 37.72(7) yes
C7 . Ru1 . C12 . 37.97(6) yes
C9 . Ru1 . C12 . 81.42(8) yes
C8 . Ru1 . C12 . 68.60(7) yes
C7 . Ru1 . C11 . 69.24(7) yes
C9 . Ru1 . C11 . 68.86(8) yes
C8 . Ru1 . C11 . 81.35(7) yes
C12 . Ru1 . C11 . 38.49(7) yes
C7 . Ru1 . C10 . 82.09(7) yes
C9 . Ru1 . C10 . 38.48(8) yes
C8 . Ru1 . C10 . 68.90(7) yes
C12 . Ru1 . C10 . 69.08(8) yes
C11 . Ru1 . C10 . 37.93(8) yes
C7 . Ru1 . Cl2 . 93.01(4) yes
C9 . Ru1 . Cl2 . 113.18(5) yes
C8 . Ru1 . Cl2 . 89.54(5) yes
C12 . Ru1 . Cl2 . 122.08(5) yes
C11 . Ru1 . Cl2 . 160.55(6) yes
C7 . Ru1 . Cl1 . 113.22(5) yes
C9 . Ru1 . Cl1 . 160.48(5) yes
C8 . Ru1 . Cl1 . 150.98(5) yes
C12 . Ru1 . Cl1 . 89.51(5) yes
C11 . Ru1 . Cl1 . 93.35(6) yes
C7 . Ru1 . Cl3 . 159.22(5) yes
C9 . Ru1 . Cl3 . 91.88(6) yes
C8 . Ru1 . Cl3 . 120.95(5) yes
C12 . Ru1 . Cl3 . 150.46(5) yes
C11 . Ru1 . Cl3 . 112.38(5) yes
C10 . Ru1 . Cl2 . 150.94(6) yes
C10 . Ru1 . Cl1 . 122.03(6) yes
Cl2 . Ru1 . Cl1 . 86.288(17) yes
C10 . Ru1 . Cl3 . 87.80(6) yes
Cl2 . Ru1 . Cl3 . 87.049(16) yes
Cl1 . Ru1 . Cl3 . 87.532(17) yes
C1 . N1 . H11 . 114.56(6) no
C1 . N1 . H12 . 114.55(6) no
H11 . N1 . H12 . 103.93(7) no
C1 . N1 . H13 . 114.57(6) no
H11 . N1 . H13 . 103.94(7) no
H12 . N1 . H13 . 103.94(7) no

loop_
_geom_bond_atom_site_label_1
_geom_bond_site_symmetry_1
_geom_bond_atom_site_label_2
_geom_bond_site_symmetry_2
_geom_bond_distance
_geom_bond_publ_flag
C1 . C2 . 1.390(2) yes
C1 . C6 . 1.398(2) yes
C1 . N1 . 1.466(2) yes
C2 . C3 . 1.387(3) yes
C2 . H21 . 0.999 no
C3 . C4 . 1.387(3) yes
C3 . H31 . 0.999 no
C4 . C5 . 1.391(3) yes
C4 . H41 . 1.002 no
C5 . C6 . 1.396(2) yes
C5 . H51 . 1.000 no
C6 . C7 . 1.489(2) yes
C7 . C8 . 1.436(3) yes
C7 . C12 . 1.422(2) yes
C7 . Ru1 . 2.1970(18) yes
C8 . C9 . 1.409(3) yes
C8 . Ru1 . 2.1798(18) yes
C8 . H81 . 0.999 no
C9 . C10 . 1.430(3) yes
C9 . Ru1 . 2.1799(18) yes
C9 . H91 . 0.999 no
C10 . C11 . 1.407(3) yes
C10 . Ru1 . 2.1591(18) yes
C10 . H101 . 0.999 no
C11 . C12 . 1.431(3) yes
C11 . Ru1 . 2.1707(18) yes
C11 . H111 . 0.999 no
C12 . Ru1 . 2.1721(19) yes
C12 . H121 . 1.000 no
Cl1 . Ru1 . 2.4175(5) yes
Cl2 . Ru1 . 2.4367(4) yes
Cl3 . Ru1 . 2.4053(5) yes
N1 . H11 . 0.865(7) no
N1 . H12 . 0.864(7) no
N1 . H13 . 0.861(7) no
